data_4130741
loop_
_publ_author_name
'Yang, Yang'
'Perry, Ian B.'
'Buchwald, Stephen L.'

_publ_section_title
;
 Copper-Catalyzed Enantioselective Addition of Styrene-Derived
 Nucleophiles to Imines Enabled by Ligand-Controlled Chemoselective
 Hydrocupration.
;
_journal_issue 31
_journal_name_full 'Journal of the American Chemical Society'
_journal_page_first 9787
_journal_page_last 9790
_journal_paper_doi 10.1021/jacs.6b06299
_journal_volume 138
_journal_year 2016
_chemical_absolute_configuration ad
_chemical_formula_sum 'C27 H25 Br N O P'
_chemical_formula_weight 490.36
_space_group_crystal_system monoclinic
_space_group_IT_number 4
_space_group_name_Hall 'P 2yb'
_space_group_name_H-M_alt 'P 1 21 1'
_atom_sites_solution_hydrogens mixed
_atom_sites_solution_primary direct
_atom_sites_solution_secondary difmap
_audit_creation_method SHELXL-2014/6
_cell_angle_alpha 90
_cell_angle_beta 107.031(3)
_cell_angle_gamma 90
_cell_formula_units_Z 4
_cell_length_a 12.3219(15)
_cell_length_b 9.9416(12)
_cell_length_c 20.196(3)
_cell_measurement_reflns_used 9491
_cell_measurement_temperature 100(2)
_cell_measurement_theta_max 30.09
_cell_measurement_theta_min 2.68
_cell_volume 2365.5(5)
_computing_cell_refinement 'SAINT 7.46A (Bruker-AXS, 2015)'
_computing_data_collection 'APEX2 v2011.4.0 (Bruker-AXS, 2015)'
_computing_data_reduction 'SAINT 7.46A (Bruker-AXS, 2015)'
_computing_molecular_graphics 'Bruker SHELXTL'
_computing_publication_material 'Bruker SHELXTL'
_computing_structure_refinement 'SHELXL-2014/6 (Sheldrick, 2014)'
_computing_structure_solution 'SHELXS-2015 (Sheldrick, 2015)'
_diffrn_ambient_temperature 100(2)
_diffrn_detector_area_resol_mean 8.3
_diffrn_measured_fraction_theta_full 1.000
_diffrn_measured_fraction_theta_max 1.000
_diffrn_measurement_device_type 'Bruker Smart APEX2 CCD'
_diffrn_measurement_method '\f and \w scans'
_diffrn_radiation_type MoK\a
_diffrn_radiation_wavelength 0.71073
_diffrn_reflns_av_R_equivalents 0.0760
_diffrn_reflns_av_unetI/netI 0.0392
_diffrn_reflns_Laue_measured_fraction_full 1.000
_diffrn_reflns_Laue_measured_fraction_max 1.000
_diffrn_reflns_limit_h_max 17
_diffrn_reflns_limit_h_min -17
_diffrn_reflns_limit_k_max 14
_diffrn_reflns_limit_k_min -14
_diffrn_reflns_limit_l_max 29
_diffrn_reflns_limit_l_min -28
_diffrn_reflns_number 13239
_diffrn_reflns_point_group_measured_fraction_full 0.998
_diffrn_reflns_point_group_measured_fraction_max 0.999
_diffrn_reflns_theta_full 25.242
_diffrn_reflns_theta_max 29.573
_diffrn_reflns_theta_min 1.728
_diffrn_source 'I\mS micro-focus sealed tube, multilayer optics'
_exptl_absorpt_coefficient_mu 1.824
_exptl_absorpt_correction_T_max 0.265674
_exptl_absorpt_correction_T_min 0.181028
_exptl_absorpt_correction_type multi-scan
_exptl_absorpt_process_details 'TWINABS (Sheldrick, 2009)'
_exptl_crystal_colour colourless
_exptl_crystal_density_diffrn 1.377
_exptl_crystal_density_method 'not measured'
_exptl_crystal_description needle
_exptl_crystal_F_000 1008
_exptl_crystal_size_max 0.460
_exptl_crystal_size_mid 0.120
_exptl_crystal_size_min 0.090
_refine_diff_density_max 1.579
_refine_diff_density_min -0.810
_refine_diff_density_rms 0.103
_refine_ls_abs_structure_details
; 
 Flack x determined using 5230 quotients [(I+)-(I-)]/[(I+)+(I-)] 
 (Parsons, Flack and Wagner, Acta Cryst. B69 (2013) 249-259). 
;
_refine_ls_abs_structure_Flack 0.020(3)
_refine_ls_extinction_method none
_refine_ls_goodness_of_fit_ref 1.066
_refine_ls_hydrogen_treatment mixed
_refine_ls_matrix_type full
_refine_ls_number_parameters 567
_refine_ls_number_reflns 13239
_refine_ls_number_restraints 897
_refine_ls_restrained_S_all 1.035
_refine_ls_R_factor_all 0.0498
_refine_ls_R_factor_gt 0.0444
_refine_ls_shift/su_max 0.002
_refine_ls_shift/su_mean 0.000
_refine_ls_structure_factor_coef Fsqd
_refine_ls_weighting_details 'w=1/[\s^2^(Fo^2^)+(0.0752P)^2^+0.2056P] where P=(Fo^2^+2Fc^2^)/3'
_refine_ls_weighting_scheme calc
_refine_ls_wR_factor_gt 0.1082
_refine_ls_wR_factor_ref 0.1112
_reflns_Friedel_coverage 0.895
_reflns_Friedel_fraction_full 0.996
_reflns_Friedel_fraction_max 0.997
_reflns_number_gt 12103
_reflns_number_total 13239
_reflns_threshold_expression 'I > 2\s(I)'
_cod_data_source_file ja6b06299_si_005.cif
_cod_data_source_block X16029_t4
_cod_original_sg_symbol_H-M 'P 21'
_cod_database_code 4130741
_shelx_space_group_comment
; 
The symmetry employed for this shelxl refinement is uniquely defined 
by the following loop, which should always be used as a source of 
symmetry information in preference to the above space-group names. 
They are only intended as comments. 
;
_shelx_estimated_absorpt_t_min 0.487
_shelx_estimated_absorpt_t_max 0.853
_shelxl_version_number 2014/6

loop_
_space_group_symop_operation_xyz
'x, y, z'
'-x, y+1/2, -z'

loop_
_atom_site_label
_atom_site_type_symbol
_atom_site_fract_x
_atom_site_fract_y
_atom_site_fract_z
_atom_site_U_iso_or_equiv
_atom_site_adp_type
_atom_site_occupancy
_atom_site_site_symmetry_order
_atom_site_calc_flag
_atom_site_refinement_flags_posn
_atom_site_refinement_flags_adp
Br1 Br 1.13517(3) 0.03008(4) 0.12864(2) 0.02944(10) Uani 1 1 d . U
P1 P 0.46298(7) 0.21674(8) 0.03227(4) 0.01568(16) Uani 1 1 d . U
O1 O 0.4782(2) 0.0681(2) 0.03166(14) 0.0224(5) Uani 1 1 d . U
N1 N 0.5673(2) 0.2998(3) 0.01573(16) 0.0163(5) Uani 1 1 d D U
H1 H 0.549(4) 0.294(5) -0.0289(13) 0.020 Uiso 1 1 d D U
C1 C 0.6861(3) 0.2676(3) 0.05192(17) 0.0164(6) Uani 1 1 d . U
H1A H 0.6926 0.1674 0.0558 0.020 Uiso 1 1 calc R U
C2 C 0.7589(3) 0.3147(4) 0.00524(18) 0.0191(6) Uani 1 1 d . U
H2A H 0.7375 0.4101 -0.0083 0.023 Uiso 1 1 calc R U
C3 C 0.7311(3) 0.2315(4) -0.06128(19) 0.0251(7) Uani 1 1 d . U
H3A H 0.7769 0.2632 -0.0904 0.038 Uiso 1 1 calc R U
H3B H 0.6504 0.2413 -0.0864 0.038 Uiso 1 1 calc R U
H3C H 0.7481 0.1366 -0.0496 0.038 Uiso 1 1 calc R U
C11 C 0.3387(3) 0.2785(3) -0.03191(18) 0.0175(6) Uani 1 1 d . U
C12 C 0.2336(3) 0.2713(4) -0.0183(2) 0.0224(7) Uani 1 1 d . U
H12 H 0.2300 0.2400 0.0254 0.027 Uiso 1 1 calc R U
C13 C 0.1348(3) 0.3096(4) -0.0684(2) 0.0259(8) Uani 1 1 d . U
H13 H 0.0640 0.3051 -0.0587 0.031 Uiso 1 1 calc R U
C14 C 0.1394(3) 0.3542(4) -0.1323(2) 0.0251(7) Uani 1 1 d . U
H14 H 0.0716 0.3794 -0.1667 0.030 Uiso 1 1 calc R U
C15 C 0.2429(3) 0.3622(4) -0.1463(2) 0.0251(7) Uani 1 1 d . U
H15 H 0.2458 0.3935 -0.1902 0.030 Uiso 1 1 calc R U
C16 C 0.3430(3) 0.3245(4) -0.09625(19) 0.0221(7) Uani 1 1 d . U
H16 H 0.4137 0.3303 -0.1061 0.027 Uiso 1 1 calc R U
C21 C 0.4445(3) 0.2686(4) 0.11403(18) 0.0186(6) Uani 1 1 d . U
C22 C 0.4424(3) 0.1730(4) 0.1639(2) 0.0255(7) Uani 1 1 d . U
H22 H 0.4513 0.0803 0.1552 0.031 Uiso 1 1 calc R U
C23 C 0.4273(4) 0.2133(5) 0.2268(2) 0.0326(9) Uani 1 1 d . U
H23 H 0.4261 0.1479 0.2609 0.039 Uiso 1 1 calc R U
C24 C 0.4140(3) 0.3486(5) 0.2399(2) 0.0315(9) Uani 1 1 d . U
H24 H 0.4049 0.3759 0.2830 0.038 Uiso 1 1 calc R U
C25 C 0.4140(3) 0.4443(4) 0.1893(2) 0.0299(8) Uani 1 1 d . U
H25 H 0.4025 0.5366 0.1975 0.036 Uiso 1 1 calc R U
C26 C 0.4306(3) 0.4049(4) 0.1271(2) 0.0243(7) Uani 1 1 d . U
H26 H 0.4326 0.4705 0.0932 0.029 Uiso 1 1 calc R U
C31 C 0.7259(3) 0.3250(3) 0.12472(18) 0.0174(6) Uani 1 1 d . U
C32 C 0.7318(3) 0.4640(4) 0.13633(19) 0.0256(7) Uani 1 1 d . U
H32 H 0.7095 0.5240 0.0981 0.031 Uiso 1 1 calc R U
C33 C 0.7697(4) 0.5146(4) 0.2027(2) 0.0295(8) Uani 1 1 d . U
H33 H 0.7748 0.6091 0.2096 0.035 Uiso 1 1 calc R U
C34 C 0.8001(5) 0.4299(5) 0.2588(2) 0.0397(11) Uani 1 1 d . U
H34 H 0.8252 0.4653 0.3044 0.048 Uiso 1 1 calc R U
C35 C 0.7940(7) 0.2942(5) 0.2482(2) 0.0568(17) Uani 1 1 d . U
H35 H 0.8154 0.2349 0.2868 0.068 Uiso 1 1 calc R U
C36 C 0.7567(5) 0.2413(4) 0.1810(2) 0.0366(10) Uani 1 1 d . U
H36 H 0.7526 0.1466 0.1745 0.044 Uiso 1 1 calc R U
C41 C 0.8842(3) 0.3127(4) 0.04369(18) 0.0183(6) Uani 1 1 d . U
C42 C 0.9424(3) 0.1916(4) 0.06427(18) 0.0195(6) Uani 1 1 d . U
H42 H 0.9042 0.1080 0.0527 0.023 Uiso 1 1 calc R U
C43 C 1.0559(3) 0.1949(4) 0.10153(18) 0.0196(6) Uani 1 1 d . U
C44 C 1.1162(3) 0.3138(4) 0.1198(2) 0.0242(7) Uani 1 1 d . U
H44 H 1.1941 0.3133 0.1459 0.029 Uiso 1 1 calc R U
C45 C 1.0588(3) 0.4334(4) 0.0985(2) 0.0271(8) Uani 1 1 d . U
H45 H 1.0980 0.5165 0.1096 0.033 Uiso 1 1 calc R U
C46 C 0.9440(3) 0.4328(4) 0.0610(2) 0.0237(7) Uani 1 1 d . U
H46 H 0.9059 0.5158 0.0471 0.028 Uiso 1 1 calc R U
Br2 Br -0.11752(3) 0.97199(4) 0.33232(2) 0.03132(11) Uani 1 1 d . U
P2 P 0.55308(7) 0.64803(9) 0.48143(5) 0.01751(17) Uani 1 1 d . U
O2 O 0.5342(2) 0.5004(2) 0.47188(15) 0.0248(6) Uani 1 1 d . U
N2 N 0.4508(2) 0.7212(3) 0.50536(15) 0.0174(5) Uani 1 1 d D U
H2 H 0.460(4) 0.811(3) 0.511(2) 0.021 Uiso 1 1 d D U
C4 C 0.3311(3) 0.6824(3) 0.47417(17) 0.0171(6) Uani 1 1 d . U
H4 H 0.3221 0.5872 0.4877 0.021 Uiso 1 1 calc R U
C5 C 0.2581(3) 0.7726(4) 0.50689(18) 0.0183(6) Uani 1 1 d . U
H5 H 0.2761 0.8682 0.4988 0.022 Uiso 1 1 calc R U
C6 C 0.2866(3) 0.7528(4) 0.58501(19) 0.0259(7) Uani 1 1 d . U
H6A H 0.2439 0.8177 0.6041 0.039 Uiso 1 1 calc R U
H6B H 0.3681 0.7667 0.6064 0.039 Uiso 1 1 calc R U
H6C H 0.2662 0.6612 0.5948 0.039 Uiso 1 1 calc R U
C51 C 0.6793(3) 0.6932(4) 0.54976(19) 0.0199(6) Uani 1 1 d . U
C52 C 0.7795(3) 0.7281(4) 0.5359(2) 0.0267(8) Uani 1 1 d . U
H52 H 0.7804 0.7382 0.4893 0.032 Uiso 1 1 calc R U
C53 C 0.8785(3) 0.7484(5) 0.5895(2) 0.0319(9) Uani 1 1 d . U
H53 H 0.9466 0.7722 0.5794 0.038 Uiso 1 1 calc R U
C54 C 0.8782(3) 0.7342(5) 0.6576(2) 0.0322(9) Uani 1 1 d . U
H54 H 0.9460 0.7481 0.6942 0.039 Uiso 1 1 calc R U
C55 C 0.7785(4) 0.6995(5) 0.6724(2) 0.0299(8) Uani 1 1 d . U
H55 H 0.7780 0.6898 0.7191 0.036 Uiso 1 1 calc R U
C56 C 0.6796(3) 0.6790(4) 0.6187(2) 0.0260(7) Uani 1 1 d . U
H56 H 0.6115 0.6551 0.6289 0.031 Uiso 1 1 calc R U
C61 C 0.5695(3) 0.7229(4) 0.40367(18) 0.0195(6) Uani 1 1 d . U
C62 C 0.5746(3) 0.6418(4) 0.3480(2) 0.0270(8) Uani 1 1 d . U
H62 H 0.5727 0.5467 0.3519 0.032 Uiso 1 1 calc R U
C63 C 0.5826(4) 0.7002(5) 0.2870(2) 0.0330(9) Uani 1 1 d . U
H63 H 0.5872 0.6449 0.2496 0.040 Uiso 1 1 calc R U
C64 C 0.5837(4) 0.8397(5) 0.2809(2) 0.0339(10) Uani 1 1 d . U
H64 H 0.5871 0.8794 0.2388 0.041 Uiso 1 1 calc R U
C65 C 0.5800(3) 0.9207(5) 0.3357(2) 0.0294(8) Uani 1 1 d . U
H65 H 0.5821 1.0158 0.3315 0.035 Uiso 1 1 calc R U
C66 C 0.5731(3) 0.8627(4) 0.3972(2) 0.0230(7) Uani 1 1 d . U
H66 H 0.5708 0.9185 0.4350 0.028 Uiso 1 1 calc R U
C71 C 0.2917(3) 0.6904(4) 0.39576(18) 0.0184(6) Uani 1 1 d . U
C72 C 0.2962(3) 0.8113(4) 0.3621(2) 0.0231(7) Uani 1 1 d . U
H72 H 0.3279 0.8888 0.3881 0.028 Uiso 1 1 calc R U
C73 C 0.2545(4) 0.8192(5) 0.2901(2) 0.0317(9) Uani 1 1 d . U
H73 H 0.2587 0.9018 0.2674 0.038 Uiso 1 1 calc R U
C74 C 0.2073(4) 0.7083(5) 0.2520(2) 0.0382(10) Uani 1 1 d . U
H74 H 0.1775 0.7148 0.2031 0.046 Uiso 1 1 calc R U
C75 C 0.2030(4) 0.5869(5) 0.2849(2) 0.0357(9) Uani 1 1 d . U
H75 H 0.1712 0.5098 0.2585 0.043 Uiso 1 1 calc R U
C76 C 0.2451(3) 0.5778(4) 0.3566(2) 0.0254(7) Uani 1 1 d . U
H76 H 0.2422 0.4944 0.3789 0.030 Uiso 1 1 calc R U
C81 C 0.1333(3) 0.7509(4) 0.47038(18) 0.0188(6) Uani 1 1 d . U
C82 C 0.0720(3) 0.8523(4) 0.42727(19) 0.0209(7) Uani 1 1 d . U
H82 H 0.1076 0.9354 0.4232 0.025 Uiso 1 1 calc R U
C83 C -0.0391(3) 0.8312(4) 0.39114(19) 0.0223(7) Uani 1 1 d . U
C84 C -0.0956(3) 0.7128(4) 0.3953(2) 0.0257(7) Uani 1 1 d . U
H84 H -0.1728 0.7003 0.3693 0.031 Uiso 1 1 calc R U
C85 C -0.0353(3) 0.6124(4) 0.4388(2) 0.0281(8) Uani 1 1 d . U
H85 H -0.0719 0.5301 0.4431 0.034 Uiso 1 1 calc R U
C86 C 0.0781(3) 0.6313(4) 0.4763(2) 0.0247(7) Uani 1 1 d . U
H86 H 0.1179 0.5622 0.5062 0.030 Uiso 1 1 calc R U

loop_
_atom_site_aniso_label
_atom_site_aniso_U_11
_atom_site_aniso_U_22
_atom_site_aniso_U_33
_atom_site_aniso_U_23
_atom_site_aniso_U_13
_atom_site_aniso_U_12
Br1 0.02192(17) 0.02516(18) 0.0355(2) 0.00358(15) -0.00059(14) 0.00290(14)
P1 0.0158(4) 0.0099(3) 0.0211(4) -0.0002(3) 0.0049(3) -0.0001(3)
O1 0.0232(12) 0.0102(10) 0.0331(14) -0.0002(9) 0.0072(10) 0.0002(9)
N1 0.0136(12) 0.0139(12) 0.0210(14) 0.0010(10) 0.0044(10) 0.0003(10)
C1 0.0140(13) 0.0145(14) 0.0212(16) 0.0009(12) 0.0058(11) 0.0021(11)
C2 0.0147(14) 0.0208(16) 0.0226(16) 0.0002(12) 0.0068(12) -0.0002(12)
C3 0.0181(16) 0.033(2) 0.0233(17) -0.0049(14) 0.0056(13) -0.0016(15)
C11 0.0184(15) 0.0104(13) 0.0227(16) -0.0028(11) 0.0045(12) 0.0002(11)
C12 0.0194(15) 0.0209(16) 0.0269(18) 0.0006(13) 0.0070(13) 0.0013(13)
C13 0.0177(16) 0.0252(18) 0.035(2) -0.0012(14) 0.0074(14) 0.0022(14)
C14 0.0196(16) 0.0206(17) 0.0309(19) -0.0024(14) 0.0009(14) 0.0033(13)
C15 0.0250(17) 0.0239(17) 0.0232(18) 0.0003(13) 0.0017(14) 0.0008(14)
C16 0.0202(16) 0.0205(16) 0.0240(17) -0.0009(13) 0.0040(13) -0.0029(13)
C21 0.0157(14) 0.0185(15) 0.0216(16) 0.0001(12) 0.0053(12) 0.0000(12)
C22 0.0211(17) 0.0261(18) 0.0298(19) 0.0061(14) 0.0083(14) 0.0029(14)
C23 0.0273(19) 0.047(2) 0.0230(18) 0.0084(17) 0.0070(15) 0.0059(18)
C24 0.0218(18) 0.051(3) 0.0219(18) -0.0071(16) 0.0065(14) -0.0029(17)
C25 0.0251(18) 0.033(2) 0.032(2) -0.0128(15) 0.0100(15) -0.0054(15)
C26 0.0237(17) 0.0196(17) 0.0310(19) -0.0050(13) 0.0098(14) -0.0064(13)
C31 0.0152(14) 0.0163(14) 0.0216(16) 0.0008(12) 0.0065(12) 0.0012(11)
C32 0.0364(19) 0.0164(15) 0.0258(18) 0.0030(13) 0.0120(14) 0.0016(15)
C33 0.040(2) 0.0207(17) 0.0301(19) -0.0049(14) 0.0138(16) -0.0010(16)
C34 0.059(3) 0.030(2) 0.024(2) -0.0018(16) 0.0029(19) 0.010(2)
C35 0.116(5) 0.028(2) 0.018(2) 0.0056(16) 0.007(2) 0.020(3)
C36 0.067(3) 0.0149(17) 0.0259(19) 0.0029(14) 0.0107(19) 0.0082(18)
C41 0.0186(14) 0.0193(15) 0.0180(16) -0.0020(12) 0.0072(12) -0.0010(12)
C42 0.0180(15) 0.0178(15) 0.0230(16) -0.0002(12) 0.0067(12) -0.0006(12)
C43 0.0186(15) 0.0206(16) 0.0203(16) 0.0017(12) 0.0066(12) 0.0001(12)
C44 0.0171(15) 0.0321(19) 0.0228(18) -0.0033(14) 0.0048(13) -0.0046(14)
C45 0.0233(17) 0.0234(17) 0.033(2) -0.0066(14) 0.0049(15) -0.0059(14)
C46 0.0204(16) 0.0199(16) 0.0310(19) -0.0032(13) 0.0078(14) -0.0019(13)
Br2 0.02374(18) 0.0303(2) 0.0325(2) -0.00111(16) -0.00342(14) 0.00548(15)
P2 0.0165(4) 0.0126(4) 0.0237(4) 0.0008(3) 0.0064(3) 0.0014(3)
O2 0.0242(13) 0.0103(12) 0.0400(15) 0.0009(9) 0.0099(11) 0.0015(9)
N2 0.0147(12) 0.0124(12) 0.0253(14) -0.0010(11) 0.0060(10) 0.0010(10)
C4 0.0138(14) 0.0151(14) 0.0224(16) 0.0011(11) 0.0053(12) 0.0003(11)
C5 0.0158(14) 0.0148(14) 0.0244(16) -0.0018(12) 0.0058(12) -0.0007(12)
C6 0.0224(17) 0.032(2) 0.0248(18) -0.0010(14) 0.0094(14) 0.0007(15)
C51 0.0167(14) 0.0154(15) 0.0273(17) 0.0003(12) 0.0060(12) 0.0049(12)
C52 0.0193(16) 0.0299(19) 0.0315(19) -0.0002(15) 0.0082(14) 0.0018(14)
C53 0.0188(16) 0.036(2) 0.041(2) -0.0019(17) 0.0080(16) -0.0005(15)
C54 0.0236(18) 0.029(2) 0.037(2) -0.0022(16) -0.0010(15) 0.0054(15)
C55 0.0307(19) 0.029(2) 0.0278(19) 0.0011(15) 0.0053(15) 0.0059(16)
C56 0.0246(17) 0.0251(18) 0.0284(19) 0.0023(14) 0.0079(14) 0.0033(14)
C61 0.0159(14) 0.0199(15) 0.0228(16) -0.0011(12) 0.0055(12) -0.0025(12)
C62 0.0210(16) 0.0270(18) 0.034(2) -0.0096(15) 0.0091(14) -0.0044(14)
C63 0.0258(19) 0.049(3) 0.0263(19) -0.0131(17) 0.0117(15) -0.0093(18)
C64 0.0255(19) 0.054(3) 0.0218(19) 0.0021(17) 0.0062(15) -0.0126(18)
C65 0.0244(18) 0.035(2) 0.0276(19) 0.0046(16) 0.0054(15) -0.0071(16)
C66 0.0246(17) 0.0192(16) 0.0256(18) 0.0016(13) 0.0081(14) -0.0023(13)
C71 0.0153(14) 0.0170(15) 0.0235(16) -0.0021(12) 0.0066(12) -0.0019(12)
C72 0.0238(17) 0.0185(16) 0.0264(18) 0.0020(13) 0.0063(14) 0.0009(13)
C73 0.037(2) 0.031(2) 0.0255(19) 0.0062(15) 0.0076(16) -0.0028(17)
C74 0.051(3) 0.038(2) 0.0233(19) -0.0004(17) 0.0073(18) -0.007(2)
C75 0.049(3) 0.031(2) 0.026(2) -0.0058(16) 0.0096(18) -0.010(2)
C76 0.0320(19) 0.0183(15) 0.0255(18) -0.0041(13) 0.0079(15) -0.0030(15)
C81 0.0158(14) 0.0200(16) 0.0212(16) -0.0029(12) 0.0061(12) 0.0003(12)
C82 0.0172(15) 0.0189(16) 0.0261(18) -0.0022(13) 0.0059(13) 0.0004(12)
C83 0.0206(16) 0.0219(16) 0.0231(17) -0.0022(13) 0.0045(13) 0.0025(13)
C84 0.0178(15) 0.0320(19) 0.0276(18) -0.0046(15) 0.0070(13) -0.0028(14)
C85 0.0237(17) 0.031(2) 0.031(2) -0.0018(15) 0.0096(15) -0.0078(15)
C86 0.0224(16) 0.0225(17) 0.0303(19) 0.0012(14) 0.0093(14) -0.0036(14)

loop_
_atom_type_symbol
_atom_type_description
_atom_type_scat_dispersion_real
_atom_type_scat_dispersion_imag
_atom_type_scat_source
C C 0.0033 0.0016 'International Tables Vol C Tables 4.2.6.8 and 6.1.1.4'
H H 0.0000 0.0000 'International Tables Vol C Tables 4.2.6.8 and 6.1.1.4'
N N 0.0061 0.0033 'International Tables Vol C Tables 4.2.6.8 and 6.1.1.4'
O O 0.0106 0.0060 'International Tables Vol C Tables 4.2.6.8 and 6.1.1.4'
P P 0.1023 0.0942 'International Tables Vol C Tables 4.2.6.8 and 6.1.1.4'
Br Br -0.2901 2.4595 'International Tables Vol C Tables 4.2.6.8 and 6.1.1.4'

loop_
_geom_angle_atom_site_label_1
_geom_angle_atom_site_label_2
_geom_angle_atom_site_label_3
_geom_angle
O1 P1 N1 112.93(15)
O1 P1 C11 114.50(16)
N1 P1 C11 103.49(15)
O1 P1 C21 109.89(16)
N1 P1 C21 110.98(16)
C11 P1 C21 104.63(16)
C1 N1 P1 121.0(2)
C1 N1 H1 115(3)
P1 N1 H1 101(3)
N1 C1 C31 113.1(3)
N1 C1 C2 107.5(3)
C31 C1 C2 113.2(3)
N1 C1 H1A 107.6
C31 C1 H1A 107.6
C2 C1 H1A 107.6
C41 C2 C3 112.1(3)
C41 C2 C1 111.7(3)
C3 C2 C1 110.5(3)
C41 C2 H2A 107.4
C3 C2 H2A 107.4
C1 C2 H2A 107.4
C2 C3 H3A 109.5
C2 C3 H3B 109.5
H3A C3 H3B 109.5
C2 C3 H3C 109.5
H3A C3 H3C 109.5
H3B C3 H3C 109.5
C16 C11 C12 119.3(3)
C16 C11 P1 121.8(3)
C12 C11 P1 118.8(3)
C13 C12 C11 120.4(4)
C13 C12 H12 119.8
C11 C12 H12 119.8
C14 C13 C12 120.1(4)
C14 C13 H13 119.9
C12 C13 H13 119.9
C13 C14 C15 120.0(4)
C13 C14 H14 120.0
C15 C14 H14 120.0
C14 C15 C16 120.5(4)
C14 C15 H15 119.8
C16 C15 H15 119.8
C11 C16 C15 119.7(4)
C11 C16 H16 120.1
C15 C16 H16 120.1
C22 C21 C26 119.7(4)
C22 C21 P1 120.1(3)
C26 C21 P1 120.2(3)
C21 C22 C23 119.9(4)
C21 C22 H22 120.0
C23 C22 H22 120.0
C24 C23 C22 120.3(4)
C24 C23 H23 119.8
C22 C23 H23 119.8
C23 C24 C25 119.7(4)
C23 C24 H24 120.1
C25 C24 H24 120.1
C26 C25 C24 120.1(4)
C26 C25 H25 120.0
C24 C25 H25 120.0
C25 C26 C21 120.2(4)
C25 C26 H26 119.9
C21 C26 H26 119.9
C36 C31 C32 118.2(3)
C36 C31 C1 120.5(3)
C32 C31 C1 121.3(3)
C33 C32 C31 120.6(4)
C33 C32 H32 119.7
C31 C32 H32 119.7
C34 C33 C32 120.8(4)
C34 C33 H33 119.6
C32 C33 H33 119.6
C35 C34 C33 119.2(4)
C35 C34 H34 120.4
C33 C34 H34 120.4
C34 C35 C36 120.6(4)
C34 C35 H35 119.7
C36 C35 H35 119.7
C31 C36 C35 120.6(4)
C31 C36 H36 119.7
C35 C36 H36 119.7
C46 C41 C42 118.4(3)
C46 C41 C2 120.2(3)
C42 C41 C2 121.4(3)
C43 C42 C41 119.3(3)
C43 C42 H42 120.4
C41 C42 H42 120.4
C42 C43 C44 122.9(3)
C42 C43 Br1 119.2(3)
C44 C43 Br1 117.9(3)
C45 C44 C43 117.6(3)
C45 C44 H44 121.2
C43 C44 H44 121.2
C44 C45 C46 120.6(4)
C44 C45 H45 119.7
C46 C45 H45 119.7
C41 C46 C45 121.2(4)
C41 C46 H46 119.4
C45 C46 H46 119.4
O2 P2 N2 111.71(16)
O2 P2 C61 110.31(17)
N2 P2 C61 111.38(16)
O2 P2 C51 114.23(16)
N2 P2 C51 103.16(16)
C61 P2 C51 105.75(17)
C4 N2 P2 121.0(2)
C4 N2 H2 112(3)
P2 N2 H2 114(3)
N2 C4 C71 114.0(3)
N2 C4 C5 107.4(3)
C71 C4 C5 111.5(3)
N2 C4 H4 107.9
C71 C4 H4 107.9
C5 C4 H4 107.9
C81 C5 C6 112.2(3)
C81 C5 C4 110.1(3)
C6 C5 C4 112.3(3)
C81 C5 H5 107.3
C6 C5 H5 107.3
C4 C5 H5 107.3
C5 C6 H6A 109.5
C5 C6 H6B 109.5
H6A C6 H6B 109.5
C5 C6 H6C 109.5
H6A C6 H6C 109.5
H6B C6 H6C 109.5
C52 C51 C56 118.9(4)
C52 C51 P2 121.7(3)
C56 C51 P2 119.0(3)
C51 C52 C53 120.6(4)
C51 C52 H52 119.7
C53 C52 H52 119.7
C54 C53 C52 120.2(4)
C54 C53 H53 119.9
C52 C53 H53 119.9
C53 C54 C55 119.9(4)
C53 C54 H54 120.0
C55 C54 H54 120.0
C56 C55 C54 119.9(4)
C56 C55 H55 120.1
C54 C55 H55 120.1
C55 C56 C51 120.5(4)
C55 C56 H56 119.8
C51 C56 H56 119.8
C66 C61 C62 119.2(4)
C66 C61 P2 120.4(3)
C62 C61 P2 120.3(3)
C63 C62 C61 120.2(4)
C63 C62 H62 119.9
C61 C62 H62 119.9
C62 C63 C64 119.9(4)
C62 C63 H63 120.0
C64 C63 H63 120.0
C65 C64 C63 120.4(4)
C65 C64 H64 119.8
C63 C64 H64 119.8
C64 C65 C66 119.9(4)
C64 C65 H65 120.1
C66 C65 H65 120.1
C65 C66 C61 120.4(4)
C65 C66 H66 119.8
C61 C66 H66 119.8
C72 C71 C76 119.0(3)
C72 C71 C4 120.7(3)
C76 C71 C4 120.2(3)
C71 C72 C73 120.2(4)
C71 C72 H72 119.9
C73 C72 H72 119.9
C74 C73 C72 120.4(4)
C74 C73 H73 119.8
C72 C73 H73 119.8
C73 C74 C75 120.0(4)
C73 C74 H74 120.0
C75 C74 H74 120.0
C74 C75 C76 120.0(4)
C74 C75 H75 120.0
C76 C75 H75 120.0
C75 C76 C71 120.4(4)
C75 C76 H76 119.8
C71 C76 H76 119.8
C86 C81 C82 118.7(3)
C86 C81 C5 122.1(3)
C82 C81 C5 119.1(3)
C83 C82 C81 119.7(3)
C83 C82 H82 120.2
C81 C82 H82 120.2
C82 C83 C84 122.9(4)
C82 C83 Br2 117.8(3)
C84 C83 Br2 119.4(3)
C83 C84 C85 117.6(3)
C83 C84 H84 121.2
C85 C84 H84 121.2
C84 C85 C86 120.7(4)
C84 C85 H85 119.6
C86 C85 H85 119.6
C81 C86 C85 120.4(4)
C81 C86 H86 119.8
C85 C86 H86 119.8

loop_
_geom_bond_atom_site_label_1
_geom_bond_atom_site_label_2
_geom_bond_distance
Br1 C43 1.904(4)
P1 O1 1.490(3)
P1 N1 1.642(3)
P1 C11 1.800(4)
P1 C21 1.807(4)
N1 C1 1.467(4)
N1 H1 0.86(2)
C1 C31 1.519(5)
C1 C2 1.552(5)
C1 H1A 1.0000
C2 C41 1.512(5)
C2 C3 1.529(5)
C2 H2A 1.0000
C3 H3A 0.9800
C3 H3B 0.9800
C3 H3C 0.9800
C11 C16 1.393(5)
C11 C12 1.402(5)
C12 C13 1.389(5)
C12 H12 0.9500
C13 C14 1.382(6)
C13 H13 0.9500
C14 C15 1.387(6)
C14 H14 0.9500
C15 C16 1.397(5)
C15 H15 0.9500
C16 H16 0.9500
C21 C22 1.390(5)
C21 C26 1.400(5)
C22 C23 1.396(6)
C22 H22 0.9500
C23 C24 1.390(7)
C23 H23 0.9500
C24 C25 1.396(7)
C24 H24 0.9500
C25 C26 1.388(6)
C25 H25 0.9500
C26 H26 0.9500
C31 C36 1.370(5)
C31 C32 1.400(5)
C32 C33 1.378(5)
C32 H32 0.9500
C33 C34 1.373(6)
C33 H33 0.9500
C34 C35 1.364(7)
C34 H34 0.9500
C35 C36 1.400(6)
C35 H35 0.9500
C36 H36 0.9500
C41 C46 1.392(5)
C41 C42 1.401(5)
C42 C43 1.381(5)
C42 H42 0.9500
C43 C44 1.388(5)
C44 C45 1.385(6)
C44 H44 0.9500
C45 C46 1.396(5)
C45 H45 0.9500
C46 H46 0.9500
Br2 C83 1.906(4)
P2 O2 1.490(3)
P2 N2 1.645(3)
P2 C61 1.802(4)
P2 C51 1.808(4)
N2 C4 1.476(4)
N2 H2 0.91(3)
C4 C71 1.517(5)
C4 C5 1.548(5)
C4 H4 1.0000
C5 C81 1.514(5)
C5 C6 1.525(5)
C5 H5 1.0000
C6 H6A 0.9800
C6 H6B 0.9800
C6 H6C 0.9800
C51 C52 1.387(5)
C51 C56 1.399(6)
C52 C53 1.388(6)
C52 H52 0.9500
C53 C54 1.384(7)
C53 H53 0.9500
C54 C55 1.390(6)
C54 H54 0.9500
C55 C56 1.388(6)
C55 H55 0.9500
C56 H56 0.9500
C61 C66 1.398(5)
C61 C62 1.399(5)
C62 C63 1.391(6)
C62 H62 0.9500
C63 C64 1.393(7)
C63 H63 0.9500
C64 C65 1.380(7)
C64 H64 0.9500
C65 C66 1.395(5)
C65 H65 0.9500
C66 H66 0.9500
C71 C72 1.390(5)
C71 C76 1.394(5)
C72 C73 1.394(6)
C72 H72 0.9500
C73 C74 1.373(7)
C73 H73 0.9500
C74 C75 1.387(7)
C74 H74 0.9500
C75 C76 1.390(6)
C75 H75 0.9500
C76 H76 0.9500
C81 C86 1.393(5)
C81 C82 1.400(5)
C82 C83 1.366(5)
C82 H82 0.9500
C83 C84 1.383(6)
C84 C85 1.392(6)
C84 H84 0.9500
C85 C86 1.393(5)
C85 H85 0.9500
C86 H86 0.9500
